data_2020473
loop_
_publ_author_name
'Mac\'ias, Mario A.'
'Acosta, Lina M.'
'Sanabria, Carlos M.'
'Palma, Alirio'
'Roussel, Pascal'
'Gauthier, Gilles H.'
'Suescun, Leopoldo'

_publ_section_title
;
 Crystal structures of five new substituted tetrahydro-1-benzazepines with
 potential antiparasitic activity
;
_journal_coeditor_code WQ3111
_journal_issue 5
_journal_name_full 'Acta Crystallographica Section C'
_journal_page_first 363
_journal_page_last 372
_journal_paper_doi 10.1107/S2053229616004885
_journal_volume 72
_journal_year 2016
_chemical_formula_iupac 'C22 H21 N1 O1'
_chemical_formula_moiety 'C22 H21 N1 O1'
_chemical_formula_sum 'C22 H21 N O'
_chemical_formula_weight 315.395
_chemical_name_systematic
(2<i>SR</i>,4<i>RS</i>)-6,8-Dimethyl-2-(naphthalen-1-yl)-2,3,4,5-tetrahydro-1<i>H</i>-1,4-epoxy-1-benzazepine
_space_group_crystal_system monoclinic
_space_group_IT_number 14
_space_group_name_Hall '-P 2ybc'
_space_group_name_H-M_alt 'P 1 21/c 1'
_symmetry_space_group_name_Hall '-P 2ybc'
_symmetry_space_group_name_H-M 'P 1 21/c 1'
_atom_sites_solution_hydrogens geom
_audit_creation_method SHELXL-2014
_cell_angle_alpha 90
_cell_angle_beta 95.9290(10)
_cell_angle_gamma 90
_cell_formula_units_Z 8
_cell_length_a 24.8049(10)
_cell_length_b 10.7126(5)
_cell_length_c 12.1932(4)
_cell_measurement_reflns_used 9740
_cell_measurement_temperature 100(2)
_cell_measurement_theta_max 27.434
_cell_measurement_theta_min 2.476
_cell_volume 3222.7(2)
_computing_cell_refinement
;
SAINT (Bruker, 2006)
;
_computing_data_collection
;
APEX2 (Bruker, 2006)
;
_computing_data_reduction
;
SAINT (Bruker, 2006)
;
_computing_molecular_graphics
;
Mercury (Macrae <i>et al.</i>,  2008)
;
_computing_publication_material
;
SHELXL2014 (Sheldrick, 2015)
;
_computing_structure_refinement
;
SHELXL2014 (Sheldrick, 2015)
;
_computing_structure_solution
;
SIR92 (Altomare <i>et al.</i>,  1994)
;
_diffrn_ambient_temperature 100(2)
_diffrn_measured_fraction_theta_full 0.999
_diffrn_measured_fraction_theta_max 0.967
_diffrn_measurement_device_type 'Bruker Kappa APEXII'
_diffrn_measurement_method '\p and \w scans'
_diffrn_radiation_type MoK\a
_diffrn_radiation_wavelength 0.71073
_diffrn_reflns_av_R_equivalents 0.0397
_diffrn_reflns_limit_h_max 29
_diffrn_reflns_limit_h_min -32
_diffrn_reflns_limit_k_max 13
_diffrn_reflns_limit_k_min -12
_diffrn_reflns_limit_l_max 15
_diffrn_reflns_limit_l_min -11
_diffrn_reflns_number 48596
_diffrn_reflns_theta_full 25.242
_diffrn_reflns_theta_max 27.474
_diffrn_reflns_theta_min 2.073
_exptl_absorpt_coefficient_mu 0.079
_exptl_absorpt_correction_T_max 0.7456
_exptl_absorpt_correction_T_min 0.6397
_exptl_absorpt_correction_type multi-scan
_exptl_absorpt_process_details
;
(SADABS; Bruker, 2006)
;
_exptl_crystal_colour less
_exptl_crystal_density_diffrn 1.300
_exptl_crystal_description parallelipiped
_exptl_crystal_F_000 1344
_exptl_crystal_size_max 0.45
_exptl_crystal_size_mid 0.35
_exptl_crystal_size_min 0.20
_refine_diff_density_max 0.372
_refine_diff_density_min -0.265
_refine_ls_extinction_method none
_refine_ls_goodness_of_fit_ref 1.042
_refine_ls_hydrogen_treatment constr
_refine_ls_matrix_type full
_refine_ls_number_parameters 437
_refine_ls_number_reflns 7121
_refine_ls_number_restraints 0
_refine_ls_restrained_S_all 1.042
_refine_ls_R_factor_all 0.0560
_refine_ls_R_factor_gt 0.0467
_refine_ls_shift/su_max 0.001
_refine_ls_shift/su_mean 0.000
_refine_ls_structure_factor_coef Fsqd
_refine_ls_weighting_details 'w=1/[\s^2^(Fo^2^)+(0.0523P)^2^+2.1093P] where P=(Fo^2^+2Fc^2^)/3'
_refine_ls_weighting_scheme calc
_refine_ls_wR_factor_gt 0.1156
_refine_ls_wR_factor_ref 0.1216
_reflns_number_gt 6012
_reflns_number_total 7121
_reflns_threshold_expression 'I > 2\s(I)'
_cod_data_source_file wq3111sup1.cif
_cod_data_source_block Compound_1
_cod_depositor_comments 'Adding full bibliography for 2020473--2020478.cif.'
_cod_original_formula_sum 'C22 H21 N1 O1'
_cod_database_code 2020473
_cod_database_fobs_code 2020473
_shelx_space_group_comment
;
The symmetry employed for this shelxl refinement is uniquely defined
by the following loop, which should always be used as a source of
symmetry information in preference to the above space-group names.
They are only intended as comments.
;
_shelxl_version_number 2.014

loop_
_space_group_symop_operation_xyz
'x, y, z'
'-x, y+1/2, -z+1/2'
'-x, -y, -z'
'x, -y-1/2, z-1/2'

loop_
_atom_site_type_symbol
_atom_site_label
_atom_site_fract_x
_atom_site_fract_y
_atom_site_fract_z
_atom_site_U_iso_or_equiv
_atom_site_adp_type
_atom_site_calc_flag
_atom_site_occupancy
C C28B 0.90602(6) 0.47577(14) 0.66839(12) 0.0197(3) Uani d 1
H H28B 0.9428 0.4893 0.6563 0.024 Uiso calc 1
C C21B 0.86514(6) 0.22394(14) 0.46455(12) 0.0209(3) Uani d 1
H H21B 0.8796 0.1749 0.4096 0.025 Uiso calc 1
C C22B 0.81091(6) 0.20496(15) 0.48594(12) 0.0235(3) Uani d 1
H H22B 0.7895 0.1438 0.4453 0.028 Uiso calc 1
C C23B 0.78897(6) 0.27362(15) 0.56446(12) 0.0219(3) Uani d 1
H H23B 0.7524 0.2600 0.5782 0.026 Uiso calc 1
C C27B 0.88377(6) 0.54502(15) 0.74688(12) 0.0230(3) Uani d 1
H H27B 0.9051 0.6056 0.7883 0.028 Uiso calc 1
C C26B 0.82940(6) 0.52654(15) 0.76618(12) 0.0239(3) Uani d 1
H H26B 0.8141 0.5750 0.8204 0.029 Uiso calc 1
C C25B 0.79852(6) 0.43897(15) 0.70720(12) 0.0224(3) Uani d 1
H H25B 0.7619 0.4271 0.7209 0.027 Uiso calc 1
C C24B 0.82058(6) 0.36549(14) 0.62571(11) 0.0193(3) Uani d 1
C C29B 0.87542(6) 0.38444(13) 0.60482(11) 0.0178(3) Uani d 1
C C20B 0.89752(6) 0.31156(13) 0.52118(11) 0.0172(3) Uani d 1
C C21A 0.40742(6) 0.75903(14) 0.28172(11) 0.0183(3) Uani d 1
H H21A 0.4300 0.7129 0.3349 0.022 Uiso calc 1
C C22A 0.35143(6) 0.76661(14) 0.29133(12) 0.0200(3) Uani d 1
H H22A 0.3367 0.7245 0.3500 0.024 Uiso calc 1
C C23A 0.31807(6) 0.83392(14) 0.21706(12) 0.0190(3) Uani d 1
H H23A 0.2804 0.8390 0.2247 0.023 Uiso calc 1
C C24A 0.33970(6) 0.89639(13) 0.12832(11) 0.0171(3) Uani d 1
C C25A 0.30620(6) 0.96909(14) 0.05136(12) 0.0201(3) Uani d 1
H H25A 0.2686 0.9765 0.0592 0.024 Uiso calc 1
C C26A 0.32723(6) 1.02862(14) -0.03388(12) 0.0219(3) Uani d 1
H H26A 0.3043 1.0771 -0.0845 0.026 Uiso calc 1
C C27A 0.38279(6) 1.01832(14) -0.04672(12) 0.0208(3) Uani d 1
H H27A 0.3971 1.0590 -0.1066 0.025 Uiso calc 1
C C28A 0.41652(6) 0.94975(14) 0.02680(11) 0.0179(3) Uani d 1
H H28A 0.4540 0.9440 0.0173 0.021 Uiso calc 1
C C29A 0.39618(6) 0.88722(13) 0.11701(11) 0.0158(3) Uani d 1
C C20A 0.43018(6) 0.81698(13) 0.19693(11) 0.0158(3) Uani d 1
N N1A 0.52000(5) 0.75543(11) 0.28857(9) 0.0164(3) Uani d 1
O O1A 0.51701(4) 0.62248(9) 0.26606(8) 0.0186(2) Uani d 1
C C2A 0.49058(6) 0.80977(13) 0.18739(11) 0.0157(3) Uani d 1
H H2A 0.5048 0.8954 0.1751 0.019 Uiso calc 1
C C3A 0.50543(6) 0.72134(14) 0.09308(11) 0.0185(3) Uani d 1
H H3AA 0.4725 0.6922 0.0474 0.022 Uiso calc 1
H H3AB 0.5296 0.7636 0.0451 0.022 Uiso calc 1
C C4A 0.53460(6) 0.61237(14) 0.15643(11) 0.0190(3) Uani d 1
H H4A 0.5226 0.5309 0.1220 0.023 Uiso calc 1
C C5A 0.59618(6) 0.62154(14) 0.16806(11) 0.0190(3) Uani d 1
H H5AA 0.6121 0.5416 0.1965 0.023 Uiso calc 1
H H5AB 0.6089 0.6374 0.0949 0.023 Uiso calc 1
C C6A 0.66938(6) 0.76068(14) 0.26448(11) 0.0185(3) Uani d 1
C C7A 0.68360(6) 0.86332(15) 0.33189(12) 0.0207(3) Uani d 1
H H7A 0.7207 0.8867 0.3444 0.025 Uiso calc 1
C C8A 0.64515(6) 0.93285(14) 0.38160(11) 0.0199(3) Uani d 1
C C9A 0.59144(6) 0.89464(14) 0.36574(11) 0.0184(3) Uani d 1
H H9A 0.5646 0.9391 0.4001 0.022 Uiso calc 1
N N1B 0.99146(5) 0.27205(11) 0.59408(9) 0.0168(3) Uani d 1
O O1B 0.99060(4) 0.14348(9) 0.55752(8) 0.0201(2) Uani d 1
C C2B 0.95622(6) 0.33158(13) 0.50117(11) 0.0167(3) Uani d 1
H H2B 0.9640 0.4231 0.4996 0.020 Uiso calc 1
C C3B 0.97530(6) 0.26920(14) 0.39758(11) 0.0187(3) Uani d 1
H H3BA 0.9441 0.2473 0.3437 0.022 Uiso calc 1
H H3BB 1.0001 0.3246 0.3615 0.022 Uiso calc 1
C C4B 1.00495(6) 0.15132(14) 0.44408(11) 0.0203(3) Uani d 1
H H4B 0.9923 0.0757 0.4008 0.024 Uiso calc 1
C C5B 1.06598(6) 0.16314(15) 0.45203(12) 0.0221(3) Uani d 1
H H5BA 1.0773 0.1847 0.3789 0.027 Uiso calc 1
H H5BB 1.0829 0.0826 0.4756 0.027 Uiso calc 1
C C6B 1.13816(6) 0.30607(15) 0.54831(12) 0.0227(3) Uani d 1
C C7B 1.15254(6) 0.40022(16) 0.62457(12) 0.0242(3) Uani d 1
H H7B 1.1890 0.4285 0.6336 0.029 Uiso calc 1
C C8B 1.11508(6) 0.45440(15) 0.68815(12) 0.0227(3) Uani d 1
C C9B 1.06216(6) 0.41094(14) 0.67492(11) 0.0193(3) Uani d 1
H H9B 1.0360 0.4459 0.7177 0.023 Uiso calc 1
C C5A2 0.61473(6) 0.72585(14) 0.24602(11) 0.0170(3) Uani d 1
C C6A2 0.71170(6) 0.69000(15) 0.20949(13) 0.0243(3) Uani d 1
H H6AA 0.7475 0.7256 0.2320 0.036 Uiso calc 1
H H6AB 0.7038 0.6964 0.1293 0.036 Uiso calc 1
H H6AC 0.7113 0.6020 0.2315 0.036 Uiso calc 1
C C8A2 0.66182(7) 1.04589(15) 0.45163(13) 0.0249(3) Uani d 1
H H8AA 0.6303 1.0782 0.4849 0.037 Uiso calc 1
H H8AB 0.6758 1.1106 0.4053 0.037 Uiso calc 1
H H8AC 0.6901 1.0220 0.5099 0.037 Uiso calc 1
C C9A2 0.57655(6) 0.79158(14) 0.29984(11) 0.0166(3) Uani d 1
C C5B2 1.08444(6) 0.26388(14) 0.53455(11) 0.0193(3) Uani d 1
C C6B2 1.17984(7) 0.25149(18) 0.48023(13) 0.0305(4) Uani d 1
H H6BA 1.1802 0.1604 0.4879 0.046 Uiso calc 1
H H6BB 1.2157 0.2848 0.5060 0.046 Uiso calc 1
H H6BC 1.1707 0.2738 0.4026 0.046 Uiso calc 1
C C8B2 1.13274(7) 0.55414(16) 0.77154(13) 0.0310(4) Uani d 1
H H8BA 1.1487 0.6241 0.7344 0.046 Uiso calc 1
H H8BB 1.1597 0.5195 0.8278 0.046 Uiso calc 1
H H8BC 1.1013 0.5836 0.8066 0.046 Uiso calc 1
C C9B2 1.04695(6) 0.31645(13) 0.59952(11) 0.0170(3) Uani d 1

loop_
_atom_site_aniso_label
_atom_site_aniso_U_11
_atom_site_aniso_U_22
_atom_site_aniso_U_33
_atom_site_aniso_U_12
_atom_site_aniso_U_13
_atom_site_aniso_U_23
C28B 0.0206(7) 0.0186(8) 0.0196(7) 0.0005(6) 0.0012(5) 0.0010(5)
C21B 0.0265(8) 0.0190(8) 0.0173(7) -0.0007(6) 0.0023(6) -0.0015(5)
C22B 0.0253(8) 0.0220(8) 0.0224(7) -0.0053(6) -0.0018(6) -0.0007(6)
C23B 0.0196(7) 0.0234(8) 0.0224(7) -0.0019(6) 0.0008(6) 0.0036(6)
C27B 0.0290(8) 0.0201(8) 0.0196(7) 0.0013(6) 0.0001(6) -0.0027(6)
C26B 0.0297(8) 0.0230(8) 0.0191(7) 0.0072(6) 0.0033(6) -0.0009(6)
C25B 0.0226(8) 0.0256(8) 0.0191(7) 0.0041(6) 0.0029(6) 0.0034(6)
C24B 0.0219(7) 0.0184(7) 0.0170(6) 0.0022(6) -0.0005(5) 0.0042(5)
C29B 0.0223(7) 0.0152(7) 0.0154(6) 0.0010(6) -0.0002(5) 0.0036(5)
C20B 0.0219(7) 0.0140(7) 0.0155(6) 0.0006(6) 0.0009(5) 0.0026(5)
C21A 0.0218(7) 0.0175(7) 0.0152(6) 0.0009(6) 0.0003(5) 0.0015(5)
C22A 0.0234(8) 0.0199(8) 0.0174(7) -0.0024(6) 0.0054(5) 0.0007(6)
C23A 0.0164(7) 0.0199(8) 0.0212(7) -0.0011(6) 0.0044(5) -0.0030(6)
C24A 0.0214(7) 0.0130(7) 0.0166(6) -0.0008(5) 0.0004(5) -0.0046(5)
C25A 0.0197(7) 0.0185(8) 0.0214(7) 0.0020(6) -0.0007(5) -0.0037(6)
C26A 0.0267(8) 0.0180(8) 0.0197(7) 0.0034(6) -0.0044(6) 0.0004(6)
C27A 0.0272(8) 0.0178(7) 0.0170(7) -0.0018(6) 0.0003(6) 0.0025(5)
C28A 0.0200(7) 0.0171(7) 0.0164(6) -0.0014(6) 0.0011(5) -0.0005(5)
C29A 0.0204(7) 0.0125(7) 0.0141(6) -0.0012(5) 0.0003(5) -0.0023(5)
C20A 0.0197(7) 0.0133(7) 0.0142(6) -0.0012(5) 0.0008(5) -0.0020(5)
N1A 0.0197(6) 0.0146(6) 0.0147(5) 0.0001(5) -0.0001(4) 0.0015(4)
O1A 0.0239(5) 0.0145(5) 0.0177(5) -0.0011(4) 0.0031(4) 0.0021(4)
C2A 0.0198(7) 0.0155(7) 0.0116(6) -0.0008(5) 0.0005(5) 0.0019(5)
C3A 0.0198(7) 0.0212(8) 0.0144(6) 0.0018(6) 0.0012(5) -0.0003(5)
C4A 0.0233(8) 0.0173(7) 0.0161(7) -0.0004(6) 0.0015(5) -0.0010(5)
C5A 0.0220(8) 0.0174(7) 0.0176(7) 0.0025(6) 0.0024(5) 0.0018(5)
C6A 0.0200(7) 0.0190(7) 0.0166(6) 0.0017(6) 0.0014(5) 0.0076(5)
C7A 0.0173(7) 0.0242(8) 0.0200(7) -0.0035(6) -0.0006(5) 0.0067(6)
C8A 0.0245(8) 0.0204(8) 0.0140(6) -0.0019(6) -0.0011(5) 0.0034(5)
C9A 0.0219(7) 0.0214(8) 0.0119(6) 0.0021(6) 0.0015(5) 0.0021(5)
N1B 0.0231(6) 0.0115(6) 0.0157(6) 0.0002(5) 0.0021(5) 0.0004(4)
O1B 0.0302(6) 0.0125(5) 0.0182(5) -0.0009(4) 0.0051(4) 0.0005(4)
C2B 0.0225(7) 0.0142(7) 0.0133(6) -0.0005(6) 0.0006(5) 0.0010(5)
C3B 0.0226(7) 0.0183(7) 0.0154(6) -0.0017(6) 0.0029(5) -0.0009(5)
C4B 0.0311(8) 0.0155(7) 0.0148(6) -0.0004(6) 0.0041(6) -0.0027(5)
C5B 0.0294(8) 0.0200(8) 0.0176(7) 0.0050(6) 0.0053(6) -0.0012(6)
C6B 0.0239(8) 0.0275(9) 0.0166(7) 0.0028(6) 0.0022(6) 0.0088(6)
C7B 0.0223(8) 0.0285(9) 0.0210(7) -0.0040(6) -0.0024(6) 0.0085(6)
C8B 0.0298(8) 0.0210(8) 0.0158(7) -0.0030(6) -0.0044(6) 0.0054(6)
C9B 0.0265(8) 0.0183(8) 0.0127(6) 0.0028(6) 0.0005(5) 0.0028(5)
C5A2 0.0203(7) 0.0174(7) 0.0132(6) 0.0009(6) 0.0011(5) 0.0050(5)
C6A2 0.0194(8) 0.0244(8) 0.0294(8) 0.0019(6) 0.0046(6) 0.0050(6)
C8A2 0.0280(8) 0.0229(8) 0.0227(7) -0.0052(6) -0.0023(6) 0.0008(6)
C9A2 0.0186(7) 0.0197(7) 0.0114(6) -0.0003(6) -0.0001(5) 0.0052(5)
C5B2 0.0251(8) 0.0184(8) 0.0144(6) 0.0023(6) 0.0019(5) 0.0039(5)
C6B2 0.0241(8) 0.0430(11) 0.0249(8) 0.0051(7) 0.0054(6) 0.0081(7)
C8B2 0.0384(10) 0.0273(9) 0.0247(8) -0.0075(7) -0.0091(7) 0.0005(7)
C9B2 0.0222(7) 0.0157(7) 0.0128(6) 0.0011(6) 0.0001(5) 0.0043(5)

loop_
_atom_type_symbol
_atom_type_description
_atom_type_scat_dispersion_real
_atom_type_scat_dispersion_imag
_atom_type_scat_source
C C 0.0033 0.0016 'International Tables Vol C Tables 4.2.6.8 and 6.1.1.4'
H H 0.0000 0.0000 'International Tables Vol C Tables 4.2.6.8 and 6.1.1.4'
N N 0.0061 0.0033 'International Tables Vol C Tables 4.2.6.8 and 6.1.1.4'
O O 0.0106 0.0060 'International Tables Vol C Tables 4.2.6.8 and 6.1.1.4'

loop_
_geom_angle_atom_site_label_1
_geom_angle_atom_site_label_2
_geom_angle_atom_site_label_3
_geom_angle
C27B C28B C29B 121.56(14)
C20B C21B C22B 121.63(14)
C23B C22B C21B 120.60(14)
C22B C23B C24B 120.24(14)
C28B C27B C26B 120.17(14)
C25B C26B C27B 120.21(14)
C26B C25B C24B 120.84(14)
C25B C24B C23B 121.32(14)
C25B C24B C29B 119.34(14)
C23B C24B C29B 119.34(13)
C28B C29B C24B 117.88(13)
C28B C29B C20B 122.73(13)
C24B C29B C20B 119.39(13)
C21B C20B C29B 118.80(13)
C21B C20B C2B 122.47(13)
C29B C20B C2B 118.71(12)
C20A C21A C22A 121.42(13)
C23A C22A C21A 120.65(13)
C22A C23A C24A 120.10(13)
C25A C24A C23A 121.29(13)
C25A C24A C29A 119.20(13)
C23A C24A C29A 119.50(13)
C26A C25A C24A 120.98(14)
C25A C26A C27A 120.18(13)
C28A C27A C26A 120.43(14)
C27A C28A C29A 121.00(14)
C28A C29A C24A 118.20(12)
C28A C29A C20A 122.77(13)
C24A C29A C20A 119.03(13)
C21A C20A C29A 119.28(13)
C21A C20A C2A 121.32(12)
C29A C20A C2A 119.39(12)
C9A2 N1A O1A 108.10(11)
C9A2 N1A C2A 111.22(11)
O1A N1A C2A 102.50(10)
N1A O1A C4A 103.47(10)
N1A C2A C20A 111.14(11)
N1A C2A C3A 103.92(11)
C20A C2A C3A 113.39(11)
C4A C3A C2A 102.99(11)
O1A C4A C5A 107.67(11)
O1A C4A C3A 103.59(11)
C5A C4A C3A 114.40(12)
C5A2 C5A C4A 110.14(12)
C7A C6A C5A2 119.05(14)
C7A C6A C6A2 120.83(13)
C5A2 C6A C6A2 120.10(14)
C6A C7A C8A 122.21(14)
C9A C8A C7A 118.09(14)
C9A C8A C8A2 121.10(14)
C7A C8A C8A2 120.80(14)
C8A C9A C9A2 120.51(14)
O1B N1B C9B2 108.04(11)
O1B N1B C2B 100.56(10)
C9B2 N1B C2B 111.79(11)
N1B O1B C4B 103.82(10)
N1B C2B C20B 108.23(11)
N1B C2B C3B 103.27(11)
C20B C2B C3B 116.78(12)
C4B C3B C2B 103.21(11)
O1B C4B C5B 106.46(11)
O1B C4B C3B 103.96(11)
C5B C4B C3B 113.07(12)
C4B C5B C5B2 109.53(12)
C7B C6B C5B2 119.24(14)
C7B C6B C6B2 120.32(15)
C5B2 C6B C6B2 120.43(15)
C6B C7B C8B 122.15(14)
C9B C8B C7B 118.17(14)
C9B C8B C8B2 121.45(15)
C7B C8B C8B2 120.34(15)
C8B C9B C9B2 120.63(14)
C9A2 C5A2 C6A 118.79(13)
C9A2 C5A2 C5A 119.49(13)
C6A C5A2 C5A 121.70(13)
C9A C9A2 C5A2 121.22(13)
C9A C9A2 N1A 117.60(13)
C5A2 C9A2 N1A 121.17(13)
C6B C5B2 C9B2 118.79(14)
C6B C5B2 C5B 121.89(14)
C9B2 C5B2 C5B 119.31(13)
C9B C9B2 C5B2 120.99(14)
C9B C9B2 N1B 117.34(13)
C5B2 C9B2 N1B 121.63(13)

loop_
_geom_bond_atom_site_label_1
_geom_bond_atom_site_label_2
_geom_bond_distance
C28B C27B 1.371(2)
C28B C29B 1.419(2)
C21B C20B 1.374(2)
C21B C22B 1.411(2)
C22B C23B 1.364(2)
C23B C24B 1.421(2)
C27B C26B 1.407(2)
C26B C25B 1.367(2)
C25B C24B 1.421(2)
C24B C29B 1.424(2)
C29B C20B 1.437(2)
C20B C2B 1.516(2)
C21A C20A 1.376(2)
C21A C22A 1.408(2)
C22A C23A 1.367(2)
C23A C24A 1.424(2)
C24A C25A 1.420(2)
C24A C29A 1.425(2)
C25A C26A 1.368(2)
C26A C27A 1.407(2)
C27A C28A 1.374(2)
C28A C29A 1.4240(19)
C29A C20A 1.4343(19)
C20A C2A 1.517(2)
N1A C9A2 1.4480(18)
N1A O1A 1.4509(16)
N1A C2A 1.4858(16)
O1A C4A 1.4525(17)
C2A C3A 1.5629(19)
C3A C4A 1.539(2)
C4A C5A 1.523(2)
C5A C5A2 1.508(2)
C6A C7A 1.396(2)
C6A C5A2 1.402(2)
C6A C6A2 1.507(2)
C7A C8A 1.397(2)
C8A C9A 1.388(2)
C8A C8A2 1.514(2)
C9A C9A2 1.393(2)
N1B O1B 1.4471(15)
N1B C9B2 1.4513(18)
N1B C2B 1.4998(17)
O1B C4B 1.4658(16)
C2B C3B 1.5459(19)
C3B C4B 1.540(2)
C4B C5B 1.512(2)
C5B C5B2 1.514(2)
C6B C7B 1.393(2)
C6B C5B2 1.401(2)
C6B C6B2 1.509(2)
C7B C8B 1.397(2)
C8B C9B 1.386(2)
C8B C8B2 1.508(2)
C9B C9B2 1.393(2)
C5A2 C9A2 1.397(2)
C5B2 C9B2 1.401(2)

loop_
_geom_hbond_atom_site_label_D
_geom_hbond_atom_site_label_H
_geom_hbond_atom_site_label_A
_geom_hbond_site_symmetry_A
_geom_hbond_distance_DH
_geom_hbond_distance_HA
_geom_hbond_distance_DA
_geom_hbond_angle_DHA
C2A H2A O1A 2_655 1.00 2.61 3.4061(17) 137
C5A H5AA Cg~1A2~ 2_645 1.00 2.60 3.5600(16) 163
C4B H4B O1B 3_756 1.00 2.43 3.1601(18) 129

loop_
_geom_torsion_atom_site_label_1
_geom_torsion_atom_site_label_2
_geom_torsion_atom_site_label_3
_geom_torsion_atom_site_label_4
_geom_torsion
C20B C21B C22B C23B -0.2(2)
C21B C22B C23B C24B 0.1(2)
C29B C28B C27B C26B 0.0(2)
C28B C27B C26B C25B 0.4(2)
C27B C26B C25B C24B -0.1(2)
C26B C25B C24B C23B 179.56(14)
C26B C25B C24B C29B -0.6(2)
C22B C23B C24B C25B 179.42(14)
C22B C23B C24B C29B -0.4(2)
C27B C28B C29B C24B -0.6(2)
C27B C28B C29B C20B 179.27(14)
C25B C24B C29B C28B 0.9(2)
C23B C24B C29B C28B -179.22(13)
C25B C24B C29B C20B -179.01(13)
C23B C24B C29B C20B 0.9(2)
C22B C21B C20B C29B 0.6(2)
C22B C21B C20B C2B 178.69(13)
C28B C29B C20B C21B 179.16(13)
C24B C29B C20B C21B -0.9(2)
C28B C29B C20B C2B 1.0(2)
C24B C29B C20B C2B -179.11(12)
C20A C21A C22A C23A -1.0(2)
C21A C22A C23A C24A 0.5(2)
C22A C23A C24A C25A -178.65(14)
C22A C23A C24A C29A 0.6(2)
C23A C24A C25A C26A -179.84(14)
C29A C24A C25A C26A 0.9(2)
C24A C25A C26A C27A 0.1(2)
C25A C26A C27A C28A -0.8(2)
C26A C27A C28A C29A 0.3(2)
C27A C28A C29A C24A 0.7(2)
C27A C28A C29A C20A -178.61(13)
C25A C24A C29A C28A -1.35(19)
C23A C24A C29A C28A 179.40(13)
C25A C24A C29A C20A 178.03(12)
C23A C24A C29A C20A -1.22(19)
C22A C21A C20A C29A 0.4(2)
C22A C21A C20A C2A 179.38(13)
C28A C29A C20A C21A -179.91(13)
C24A C29A C20A C21A 0.7(2)
C28A C29A C20A C2A 1.1(2)
C24A C29A C20A C2A -178.28(12)
C9A2 N1A O1A C4A -68.06(12)
C2A N1A O1A C4A 49.48(12)
C9A2 N1A C2A C20A -157.54(12)
O1A N1A C2A C20A 87.16(12)
C9A2 N1A C2A C3A 80.15(13)
O1A N1A C2A C3A -35.15(13)
C21A C20A C2A N1A -10.41(18)
C29A C20A C2A N1A 168.59(12)
C21A C20A C2A C3A 106.23(15)
C29A C20A C2A C3A -74.77(16)
N1A C2A C3A C4A 9.28(14)
C20A C2A C3A C4A -111.52(12)
N1A O1A C4A C5A 78.62(12)
N1A O1A C4A C3A -42.92(12)
C2A C3A C4A O1A 19.79(14)
C2A C3A C4A C5A -97.11(13)
O1A C4A C5A C5A2 -44.43(15)
C3A C4A C5A C5A2 70.10(15)
C5A2 C6A C7A C8A -0.1(2)
C6A2 C6A C7A C8A 178.20(13)
C6A C7A C8A C9A 2.3(2)
C6A C7A C8A C8A2 -178.25(13)
C7A C8A C9A C9A2 -1.5(2)
C8A2 C8A C9A C9A2 179.07(13)
C9B2 N1B O1B C4B -66.29(12)
C2B N1B O1B C4B 50.95(12)
O1B N1B C2B C20B 82.23(12)
C9B2 N1B C2B C20B -163.33(11)
O1B N1B C2B C3B -42.17(12)
C9B2 N1B C2B C3B 72.27(13)
C21B C20B C2B N1B -103.42(15)
C29B C20B C2B N1B 74.69(15)
C21B C20B C2B C3B 12.5(2)
C29B C20B C2B C3B -169.40(12)
N1B C2B C3B C4B 18.56(14)
C20B C2B C3B C4B -100.06(14)
N1B O1B C4B C5B 80.74(13)
N1B O1B C4B C3B -38.89(13)
C2B C3B C4B O1B 11.42(14)
C2B C3B C4B C5B -103.62(13)
O1B C4B C5B C5B2 -48.84(15)
C3B C4B C5B C5B2 64.69(15)
C5B2 C6B C7B C8B 0.0(2)
C6B2 C6B C7B C8B 179.14(14)
C6B C7B C8B C9B 0.8(2)
C6B C7B C8B C8B2 178.66(14)
C7B C8B C9B C9B2 -0.5(2)
C8B2 C8B C9B C9B2 -178.30(13)
C7A C6A C5A2 C9A2 -2.9(2)
C6A2 C6A C5A2 C9A2 178.76(13)
C7A C6A C5A2 C5A 175.77(13)
C6A2 C6A C5A2 C5A -2.5(2)
C4A C5A C5A2 C9A2 3.82(17)
C4A C5A C5A2 C6A -174.86(12)
C8A C9A C9A2 C5A2 -1.5(2)
C8A C9A C9A2 N1A 178.84(12)
C6A C5A2 C9A2 C9A 3.8(2)
C5A C5A2 C9A2 C9A -174.96(12)
C6A C5A2 C9A2 N1A -176.61(12)
C5A C5A2 C9A2 N1A 4.67(19)
O1A N1A C9A2 C9A -152.72(11)
C2A N1A C9A2 C9A 95.49(14)
O1A N1A C9A2 C5A2 27.63(16)
C2A N1A C9A2 C5A2 -84.15(15)
C7B C6B C5B2 C9B2 -1.1(2)
C6B2 C6B C5B2 C9B2 179.77(13)
C7B C6B C5B2 C5B 179.15(13)
C6B2 C6B C5B2 C5B 0.0(2)
C4B C5B C5B2 C6B -171.67(13)
C4B C5B C5B2 C9B2 8.55(18)
C8B C9B C9B2 C5B2 -0.6(2)
C8B C9B C9B2 N1B 177.22(12)
C6B C5B2 C9B2 C9B 1.4(2)
C5B C5B2 C9B2 C9B -178.81(13)
C6B C5B2 C9B2 N1B -176.36(12)
C5B C5B2 C9B2 N1B 3.4(2)
O1B N1B C9B2 C9B -152.18(11)
C2B N1B C9B2 C9B 98.08(14)
O1B N1B C9B2 C5B2 25.66(16)
C2B N1B C9B2 C5B2 -84.08(16)
